data_4132647
loop_
_publ_author_name
'Chen, Jiawei'
'Yassin, Nadine'
'Gunasekara, Thilina'
'Norton, Jack R.'
'Rauch, Michael'

_publ_section_title
;
 Insertion of Isonitriles into the M-C Bonds of Group 4 Dialkyl Complexes.
;
_journal_issue 28
_journal_name_full 'Journal of the American Chemical Society'
_journal_page_first 8980
_journal_page_last 8989
_journal_paper_doi 10.1021/jacs.8b05377
_journal_volume 140
_journal_year 2018
_chemical_formula_sum 'C21 H37 Hf N Si'
_chemical_formula_weight 510.09
_space_group_crystal_system monoclinic
_space_group_IT_number 14
_space_group_name_Hall '-P 2ybc'
_space_group_name_H-M_alt 'P 1 21/c 1'
_atom_sites_solution_hydrogens geom
_audit_creation_method SHELXL-2014/7
_cell_angle_alpha 90
_cell_angle_beta 90.0186(16)
_cell_angle_gamma 90
_cell_formula_units_Z 8
_cell_length_a 11.0664(14)
_cell_length_b 13.3567(17)
_cell_length_c 29.381(4)
_cell_measurement_reflns_used 9061
_cell_measurement_temperature 130(2)
_cell_measurement_theta_max 30.60
_cell_measurement_theta_min 2.30
_cell_volume 4342.8(10)
_computing_cell_refinement 'Bruker SAINT'
_computing_data_collection 'Bruker APEX2'
_computing_data_reduction 'Bruker SAINT'
_computing_molecular_graphics 'Bruker SHELXTL'
_computing_publication_material 'Bruker SHELXTL'
_computing_structure_refinement 'SHELXL-2014/7 (Sheldrick, 2014)'
_computing_structure_solution 'SHELXS-97 (Sheldrick 2008)'
_diffrn_ambient_temperature 130(2)
_diffrn_measured_fraction_theta_full 0.999
_diffrn_measured_fraction_theta_max 0.997
_diffrn_measurement_device_type 'Bruker APEX-II CCD'
_diffrn_measurement_method '\f and \w scans'
_diffrn_radiation_type MoK\a
_diffrn_radiation_wavelength 0.71073
_diffrn_reflns_av_R_equivalents 0.0357
_diffrn_reflns_av_unetI/netI 0.0231
_diffrn_reflns_Laue_measured_fraction_full 0.999
_diffrn_reflns_Laue_measured_fraction_max 0.997
_diffrn_reflns_limit_h_max 15
_diffrn_reflns_limit_h_min -15
_diffrn_reflns_limit_k_max 19
_diffrn_reflns_limit_k_min -19
_diffrn_reflns_limit_l_max 42
_diffrn_reflns_limit_l_min -41
_diffrn_reflns_number 70784
_diffrn_reflns_point_group_measured_fraction_full 0.999
_diffrn_reflns_point_group_measured_fraction_max 0.997
_diffrn_reflns_theta_full 25.000
_diffrn_reflns_theta_max 30.621
_diffrn_reflns_theta_min 1.386
_exptl_absorpt_coefficient_mu 4.862
_exptl_absorpt_correction_T_max 0.7461
_exptl_absorpt_correction_T_min 0.4519
_exptl_absorpt_correction_type empirical
_exptl_absorpt_process_details sadabs
_exptl_crystal_colour yellow
_exptl_crystal_density_diffrn 1.560
_exptl_crystal_description block
_exptl_crystal_F_000 2048
_exptl_crystal_size_max 0.510
_exptl_crystal_size_mid 0.350
_exptl_crystal_size_min 0.100
_refine_diff_density_max 2.749
_refine_diff_density_min -4.243
_refine_diff_density_rms 0.141
_refine_ls_extinction_method none
_refine_ls_goodness_of_fit_ref 1.189
_refine_ls_hydrogen_treatment constr
_refine_ls_matrix_type full
_refine_ls_number_parameters 481
_refine_ls_number_reflns 13315
_refine_ls_number_restraints 0
_refine_ls_restrained_S_all 1.189
_refine_ls_R_factor_all 0.0267
_refine_ls_R_factor_gt 0.0255
_refine_ls_shift/su_max 0.029
_refine_ls_shift/su_mean 0.003
_refine_ls_structure_factor_coef Fsqd
_refine_ls_weighting_details 'w=1/[\s^2^(Fo^2^)+(0.0078P)^2^+13.1138P] where P=(Fo^2^+2Fc^2^)/3'
_refine_ls_weighting_scheme calc
_refine_ls_wR_factor_gt 0.0597
_refine_ls_wR_factor_ref 0.0604
_reflns_Friedel_coverage 0.000
_reflns_number_gt 12897
_reflns_number_total 13315
_reflns_threshold_expression 'I > 2\s(I)'
_cod_data_source_file ja8b05377_si_001.cif
_cod_data_source_block hfdis10
_cod_original_cell_volume 4342.8(9)
_cod_original_sg_symbol_H-M 'P 21/c'
_cod_database_code 4132647
_shelx_shelxl_version_number 2014/7
_shelx_space_group_comment
; 
The symmetry employed for this shelxl refinement is uniquely defined 
by the following loop, which should always be used as a source of 
symmetry information in preference to the above space-group names. 
They are only intended as comments. 
;
_shelx_estimated_absorpt_t_min 0.191
_shelx_estimated_absorpt_t_max 0.642

loop_
_space_group_symop_operation_xyz
'x, y, z'
'-x, y+1/2, -z+1/2'
'-x, -y, -z'
'x, -y-1/2, z-1/2'

loop_
_atom_site_label
_atom_site_type_symbol
_atom_site_fract_x
_atom_site_fract_y
_atom_site_fract_z
_atom_site_U_iso_or_equiv
_atom_site_adp_type
_atom_site_occupancy
_atom_site_site_symmetry_order
_atom_site_calc_flag
_atom_site_refinement_flags_posn
_atom_site_refinement_flags_adp
_atom_site_refinement_flags_occupancy
_atom_site_disorder_assembly
_atom_site_disorder_group
Hf1 Hf 0.86829(2) 0.26779(2) 0.20968(2) 0.00917(3) Uani 1 1 d . . . . .
Hf2 Hf 0.36819(2) 0.25238(2) 0.54032(2) 0.01788(4) Uani 1 1 d . . . . .
Si1 Si 0.62225(17) 0.26374(7) 0.25465(5) 0.0131(3) Uani 1 1 d . . . . .
Si2 Si 0.12271(19) 0.25199(8) 0.49548(5) 0.0180(3) Uani 1 1 d . . . . .
N1 N 0.7729(4) 0.2686(3) 0.27228(16) 0.0129(8) Uani 1 1 d . . . . .
N2 N 0.2721(6) 0.2575(3) 0.47832(19) 0.0247(11) Uani 1 1 d . . . . .
C111 C 0.7069(4) 0.1786(3) 0.16849(16) 0.0148(8) Uani 1 1 d . . . . .
C112 C 0.6824(5) 0.0703(3) 0.1784(2) 0.0269(11) Uani 1 1 d . . . . .
H11A H 0.5960 0.0567 0.1747 0.040 Uiso 1 1 calc R U . . .
H11B H 0.7066 0.0551 0.2098 0.040 Uiso 1 1 calc R U . . .
H11C H 0.7287 0.0284 0.1573 0.040 Uiso 1 1 calc R U . . .
C113 C 0.7813(4) 0.2133(3) 0.13313(18) 0.0172(8) Uani 1 1 d . . . . .
C114 C 0.8458(6) 0.1494(5) 0.0989(2) 0.0347(14) Uani 1 1 d . . . . .
H11D H 0.7935 0.1388 0.0724 0.052 Uiso 1 1 calc R U . . .
H11E H 0.8660 0.0847 0.1126 0.052 Uiso 1 1 calc R U . . .
H11F H 0.9202 0.1831 0.0892 0.052 Uiso 1 1 calc R U . . .
C115 C 0.7782(4) 0.3192(3) 0.13300(17) 0.0166(8) Uani 1 1 d . . . . .
C116 C 0.8393(6) 0.3869(5) 0.0983(2) 0.0324(13) Uani 1 1 d . . . . .
H11G H 0.7828 0.4013 0.0734 0.049 Uiso 1 1 calc R U . . .
H11H H 0.9110 0.3533 0.0860 0.049 Uiso 1 1 calc R U . . .
H11I H 0.8633 0.4497 0.1130 0.049 Uiso 1 1 calc R U . . .
C117 C 0.7019(4) 0.3513(3) 0.16872(16) 0.0125(8) Uani 1 1 d . . . . .
C118 C 0.6733(5) 0.4595(3) 0.1799(2) 0.0254(11) Uani 1 1 d . . . . .
H11J H 0.5865 0.4712 0.1762 0.038 Uiso 1 1 calc R U . . .
H11K H 0.7183 0.5036 0.1593 0.038 Uiso 1 1 calc R U . . .
H11L H 0.6967 0.4736 0.2114 0.038 Uiso 1 1 calc R U . . .
C119 C 0.6560(4) 0.2632(3) 0.19183(17) 0.0096(10) Uani 1 1 d . . . . .
C121 C 0.5227(6) 0.3728(4) 0.2716(2) 0.0342(14) Uani 1 1 d . . . . .
H12A H 0.4876 0.3599 0.3017 0.051 Uiso 1 1 calc R U . . .
H12B H 0.4577 0.3807 0.2492 0.051 Uiso 1 1 calc R U . . .
H12C H 0.5711 0.4341 0.2728 0.051 Uiso 1 1 calc R U . . .
C122 C 0.5384(7) 0.1496(4) 0.2739(2) 0.0347(15) Uani 1 1 d . . . . .
H12D H 0.5070 0.1606 0.3047 0.052 Uiso 1 1 calc R U . . .
H12E H 0.5933 0.0920 0.2741 0.052 Uiso 1 1 calc R U . . .
H12F H 0.4711 0.1365 0.2531 0.052 Uiso 1 1 calc R U . . .
C131 C 0.8106(6) 0.2667(4) 0.3209(2) 0.0201(11) Uani 1 1 d . . . . .
C132 C 0.8511(10) 0.1607(5) 0.3316(2) 0.055(2) Uani 1 1 d . . . . .
H13A H 0.7809 0.1160 0.3313 0.083 Uiso 1 1 calc R U . . .
H13B H 0.8889 0.1592 0.3618 0.083 Uiso 1 1 calc R U . . .
H13C H 0.9095 0.1386 0.3087 0.083 Uiso 1 1 calc R U . . .
C133 C 0.9126(6) 0.3412(5) 0.3287(2) 0.0395(15) Uani 1 1 d . . . . .
H13D H 0.9862 0.3169 0.3138 0.059 Uiso 1 1 calc R U . . .
H13E H 0.9271 0.3484 0.3614 0.059 Uiso 1 1 calc R U . . .
H13F H 0.8901 0.4063 0.3158 0.059 Uiso 1 1 calc R U . . .
C134 C 0.7092(7) 0.2951(8) 0.3533(2) 0.052(2) Uani 1 1 d . . . . .
H13G H 0.6409 0.2494 0.3490 0.078 Uiso 1 1 calc R U . . .
H13H H 0.6832 0.3639 0.3471 0.078 Uiso 1 1 calc R U . . .
H13I H 0.7382 0.2903 0.3848 0.078 Uiso 1 1 calc R U . . .
C4 C 1.0184(5) 0.3733(3) 0.19021(18) 0.0178(9) Uani 1 1 d . . . . .
H4A H 1.0493 0.3645 0.1588 0.021 Uiso 1 1 calc R U . . .
H4B H 1.0026 0.4445 0.1973 0.021 Uiso 1 1 calc R U . . .
C3 C 1.0870(4) 0.3189(3) 0.22545(17) 0.0184(9) Uani 1 1 d . . . . .
C6 C 1.1548(5) 0.3849(4) 0.2589(2) 0.0320(12) Uani 1 1 d . . . . .
H6A H 1.2319 0.4056 0.2455 0.048 Uiso 1 1 calc R U . . .
H6B H 1.1701 0.3473 0.2870 0.048 Uiso 1 1 calc R U . . .
H6C H 1.1062 0.4443 0.2659 0.048 Uiso 1 1 calc R U . . .
C1 C 1.0121(5) 0.1554(3) 0.19658(17) 0.0196(9) Uani 1 1 d . . . . .
H1A H 0.9931 0.0869 0.2073 0.024 Uiso 1 1 calc R U . . .
H1B H 1.0437 0.1553 0.1651 0.024 Uiso 1 1 calc R U . . .
C2 C 1.0831(5) 0.2164(4) 0.22907(18) 0.0189(8) Uani 1 1 d . . . . .
C5 C 1.1450(6) 0.1602(5) 0.26752(19) 0.0353(13) Uani 1 1 d . . . . .
H5A H 1.2321 0.1571 0.2616 0.053 Uiso 1 1 calc R U . . .
H5B H 1.1123 0.0922 0.2694 0.053 Uiso 1 1 calc R U . . .
H5C H 1.1306 0.1952 0.2963 0.053 Uiso 1 1 calc R U . . .
C211 C 0.2059(4) 0.1596(3) 0.57894(19) 0.0195(9) Uani 1 1 d . . . . .
C212 C 0.1828(5) 0.0517(4) 0.5674(2) 0.0317(12) Uani 1 1 d . . . . .
H21A H 0.1192 0.0253 0.5873 0.048 Uiso 1 1 calc R U . . .
H21B H 0.2571 0.0131 0.5718 0.048 Uiso 1 1 calc R U . . .
H21C H 0.1569 0.0465 0.5356 0.048 Uiso 1 1 calc R U . . .
C213 C 0.2819(5) 0.1902(4) 0.6157(2) 0.0251(11) Uani 1 1 d . . . . .
C214 C 0.3448(7) 0.1202(5) 0.6482(2) 0.0394(16) Uani 1 1 d . . . . .
H21D H 0.2861 0.0933 0.6699 0.059 Uiso 1 1 calc R U . . .
H21E H 0.4079 0.1567 0.6647 0.059 Uiso 1 1 calc R U . . .
H21F H 0.3815 0.0650 0.6311 0.059 Uiso 1 1 calc R U . . .
C215 C 0.2793(5) 0.2960(4) 0.61832(19) 0.0236(10) Uani 1 1 d . . . . .
C216 C 0.3376(6) 0.3587(5) 0.6537(2) 0.0340(14) Uani 1 1 d . . . . .
H21G H 0.2805 0.3704 0.6787 0.051 Uiso 1 1 calc R U . . .
H21H H 0.3615 0.4230 0.6404 0.051 Uiso 1 1 calc R U . . .
H21I H 0.4093 0.3243 0.6655 0.051 Uiso 1 1 calc R U . . .
C217 C 0.2020(4) 0.3312(3) 0.58271(18) 0.0173(9) Uani 1 1 d . . . . .
C218 C 0.1749(5) 0.4395(3) 0.5751(2) 0.0266(11) Uani 1 1 d . . . . .
H21J H 0.1129 0.4614 0.5968 0.040 Uiso 1 1 calc R U . . .
H21K H 0.1454 0.4492 0.5440 0.040 Uiso 1 1 calc R U . . .
H21L H 0.2486 0.4790 0.5797 0.040 Uiso 1 1 calc R U . . .
C219 C 0.1559(5) 0.2469(3) 0.5578(2) 0.0174(12) Uani 1 1 d . . . . .
C221 C 0.0269(6) 0.3622(4) 0.4802(2) 0.0315(13) Uani 1 1 d . . . . .
H22A H -0.0168 0.3481 0.4519 0.047 Uiso 1 1 calc R U . . .
H22B H 0.0784 0.4211 0.4759 0.047 Uiso 1 1 calc R U . . .
H22C H -0.0312 0.3750 0.5046 0.047 Uiso 1 1 calc R U . . .
C222 C 0.0345(7) 0.1403(4) 0.4759(2) 0.0336(14) Uani 1 1 d . . . . .
H22D H -0.0101 0.1572 0.4481 0.050 Uiso 1 1 calc R U . . .
H22E H -0.0226 0.1203 0.4997 0.050 Uiso 1 1 calc R U . . .
H22F H 0.0900 0.0848 0.4696 0.050 Uiso 1 1 calc R U . . .
C231 C 0.3093(7) 0.2602(4) 0.4297(2) 0.0266(13) Uani 1 1 d . . . . .
C232 C 0.3509(9) 0.1597(7) 0.4153(3) 0.0326(17) Uani 0.615(11) 1 d . . P A 1
H23A H 0.4064 0.1326 0.4382 0.049 Uiso 0.615(11) 1 calc R U P A 1
H23B H 0.3927 0.1649 0.3860 0.049 Uiso 0.615(11) 1 calc R U P A 1
H23C H 0.2811 0.1150 0.4121 0.049 Uiso 0.615(11) 1 calc R U P A 1
C233 C 0.4157(9) 0.3388(8) 0.4230(3) 0.029(2) Uani 0.615(11) 1 d . . P A 1
H23D H 0.4820 0.3228 0.4439 0.043 Uiso 0.615(11) 1 calc R U P A 1
H23E H 0.3856 0.4064 0.4295 0.043 Uiso 0.615(11) 1 calc R U P A 1
H23F H 0.4449 0.3358 0.3916 0.043 Uiso 0.615(11) 1 calc R U P A 1
C234 C 0.2063(9) 0.2980(12) 0.3976(3) 0.041(3) Uani 0.615(11) 1 d . . P A 1
H23G H 0.1804 0.3649 0.4073 0.062 Uiso 0.615(11) 1 calc R U P A 1
H23H H 0.1377 0.2518 0.3992 0.062 Uiso 0.615(11) 1 calc R U P A 1
H23I H 0.2363 0.3012 0.3663 0.062 Uiso 0.615(11) 1 calc R U P A 1
C235 C 0.4101(16) 0.1771(12) 0.4198(6) 0.0326(17) Uani 0.385(11) 1 d . . P A 2
H23J H 0.4758 0.1839 0.4420 0.049 Uiso 0.385(11) 1 calc R U P A 2
H23K H 0.4421 0.1863 0.3890 0.049 Uiso 0.385(11) 1 calc R U P A 2
H23L H 0.3741 0.1103 0.4224 0.049 Uiso 0.385(11) 1 calc R U P A 2
C236 C 0.346(2) 0.3574(12) 0.4186(6) 0.041(4) Uani 0.385(11) 1 d . . P A 2
H23M H 0.4127 0.3775 0.4385 0.061 Uiso 0.385(11) 1 calc R U P A 2
H23N H 0.2780 0.4036 0.4227 0.061 Uiso 0.385(11) 1 calc R U P A 2
H23O H 0.3729 0.3593 0.3868 0.061 Uiso 0.385(11) 1 calc R U P A 2
C237 C 0.2019(16) 0.217(2) 0.3976(6) 0.053(6) Uani 0.385(11) 1 d . . P A 2
H23P H 0.1346 0.2645 0.3970 0.079 Uiso 0.385(11) 1 calc R U P A 2
H23Q H 0.1737 0.1526 0.4098 0.079 Uiso 0.385(11) 1 calc R U P A 2
H23R H 0.2325 0.2070 0.3666 0.079 Uiso 0.385(11) 1 calc R U P A 2
C21 C 0.5136(5) 0.3597(3) 0.56096(19) 0.0213(9) Uani 1 1 d . . . . .
H21M H 0.4947 0.4310 0.5552 0.026 Uiso 1 1 calc R U . . .
H21N H 0.5460 0.3491 0.5920 0.026 Uiso 1 1 calc R U . . .
C22 C 0.5828(5) 0.3097(4) 0.52429(19) 0.0245(10) Uani 1 1 d . . . . .
C25 C 0.6484(6) 0.3791(5) 0.4914(2) 0.0415(16) Uani 1 1 d . . . . .
H25A H 0.7249 0.4008 0.5050 0.062 Uiso 1 1 calc R U . . .
H25B H 0.5979 0.4378 0.4852 0.062 Uiso 1 1 calc R U . . .
H25C H 0.6647 0.3434 0.4629 0.062 Uiso 1 1 calc R U . . .
C24 C 0.5180(5) 0.1431(4) 0.5530(2) 0.0248(11) Uani 1 1 d . . . . .
H24A H 0.5507 0.1439 0.5844 0.030 Uiso 1 1 calc R U . . .
H24B H 0.5016 0.0741 0.5423 0.030 Uiso 1 1 calc R U . . .
C23 C 0.5841(5) 0.2063(4) 0.5204(2) 0.0254(10) Uani 1 1 d . . . . .
C26 C 0.6519(6) 0.1545(6) 0.4821(3) 0.0473(18) Uani 1 1 d . . . . .
H26A H 0.7375 0.1486 0.4902 0.071 Uiso 1 1 calc R U . . .
H26B H 0.6441 0.1939 0.4541 0.071 Uiso 1 1 calc R U . . .
H26C H 0.6179 0.0876 0.4772 0.071 Uiso 1 1 calc R U . . .

loop_
_atom_site_aniso_label
_atom_site_aniso_U_11
_atom_site_aniso_U_22
_atom_site_aniso_U_33
_atom_site_aniso_U_23
_atom_site_aniso_U_13
_atom_site_aniso_U_12
Hf1 0.00662(7) 0.01098(5) 0.00993(6) -0.00041(5) -0.00029(9) 0.00000(5)
Hf2 0.00896(8) 0.03179(8) 0.01290(8) -0.00071(5) 0.00019(10) 0.0066(2)
Si1 0.0091(7) 0.0157(4) 0.0145(6) -0.0004(3) 0.0030(7) -0.0003(4)
Si2 0.0115(8) 0.0260(5) 0.0163(7) -0.0019(4) -0.0021(7) 0.0059(5)
N1 0.011(2) 0.0184(15) 0.0096(19) -0.0028(12) 0.0007(15) 0.0001(13)
N2 0.017(3) 0.044(2) 0.013(2) -0.0015(15) -0.0004(19) 0.0070(16)
C111 0.016(2) 0.0121(16) 0.016(2) -0.0023(13) -0.0013(16) -0.0018(13)
C112 0.025(3) 0.0113(17) 0.045(3) -0.0025(17) -0.002(2) 0.0004(15)
C113 0.010(2) 0.027(2) 0.015(2) -0.0068(17) 0.0026(16) 0.0011(15)
C114 0.018(3) 0.059(3) 0.027(3) -0.024(2) -0.001(2) 0.001(2)
C115 0.0084(19) 0.029(2) 0.012(2) 0.0039(16) -0.0007(16) -0.0033(15)
C116 0.018(3) 0.051(3) 0.028(3) 0.021(2) -0.001(2) -0.009(2)
C117 0.014(2) 0.0118(15) 0.0119(19) 0.0038(13) -0.0023(15) -0.0019(13)
C118 0.020(2) 0.0109(17) 0.045(3) 0.0033(17) -0.005(2) 0.0012(14)
C119 0.005(3) 0.0089(14) 0.015(2) 0.0016(11) -0.0019(17) -0.0010(11)
C121 0.029(3) 0.046(3) 0.027(3) -0.003(2) 0.006(2) 0.024(2)
C122 0.040(4) 0.039(3) 0.025(3) 0.002(2) 0.005(3) -0.022(3)
C131 0.018(3) 0.032(2) 0.010(3) -0.0023(16) -0.001(2) 0.0003(18)
C132 0.093(7) 0.047(3) 0.026(3) 0.015(2) -0.018(4) 0.007(4)
C133 0.033(3) 0.065(4) 0.021(3) -0.010(2) 0.003(2) -0.019(3)
C134 0.026(3) 0.113(7) 0.016(3) -0.014(4) 0.005(3) 0.001(4)
C4 0.015(2) 0.0163(17) 0.022(2) 0.0017(15) -0.0022(17) -0.0040(14)
C3 0.0062(18) 0.032(2) 0.017(2) -0.0045(16) -0.0012(15) -0.0031(15)
C6 0.019(3) 0.051(3) 0.026(3) -0.015(2) -0.0051(19) -0.010(2)
C1 0.019(2) 0.0196(18) 0.020(2) -0.0053(14) 0.0005(17) 0.0028(15)
C2 0.011(2) 0.030(2) 0.016(2) 0.0012(17) -0.0027(16) 0.0030(16)
C5 0.026(3) 0.054(3) 0.026(3) 0.009(2) -0.009(2) 0.012(3)
C211 0.010(2) 0.025(2) 0.024(2) 0.0032(16) 0.0023(18) 0.0069(15)
C212 0.025(3) 0.026(2) 0.044(3) 0.005(2) 0.007(2) 0.0062(18)
C213 0.015(2) 0.043(3) 0.018(2) 0.0116(19) 0.0066(19) 0.0099(19)
C214 0.028(4) 0.072(4) 0.019(3) 0.020(2) -0.001(2) 0.017(3)
C215 0.013(2) 0.042(3) 0.016(2) -0.0081(19) 0.0049(18) 0.0017(19)
C216 0.018(3) 0.066(4) 0.018(3) -0.017(2) 0.0019(19) -0.009(2)
C217 0.0081(19) 0.0221(19) 0.022(2) -0.0031(15) 0.0064(16) 0.0026(14)
C218 0.021(2) 0.027(2) 0.032(3) -0.0052(18) 0.006(2) 0.0017(17)
C219 0.013(3) 0.0220(19) 0.017(3) -0.0022(13) 0.001(2) 0.0069(13)
C221 0.031(3) 0.042(3) 0.021(3) 0.001(2) -0.004(2) 0.023(2)
C222 0.034(3) 0.043(3) 0.024(3) -0.006(2) -0.007(3) -0.011(2)
C231 0.018(3) 0.050(3) 0.012(3) -0.0026(18) -0.002(2) 0.003(2)
C232 0.029(5) 0.042(4) 0.027(3) -0.014(3) 0.017(4) -0.007(4)
C233 0.024(5) 0.044(5) 0.018(4) 0.003(3) 0.007(3) -0.006(4)
C234 0.020(4) 0.095(9) 0.009(4) 0.005(4) -0.005(3) -0.005(5)
C235 0.029(5) 0.042(4) 0.027(3) -0.014(3) 0.017(4) -0.007(4)
C236 0.046(12) 0.042(8) 0.034(8) 0.019(6) 0.009(7) 0.007(7)
C237 0.021(8) 0.118(19) 0.019(7) -0.004(9) -0.004(6) 0.029(10)
C21 0.016(2) 0.027(2) 0.021(2) 0.0044(16) 0.0028(17) 0.0037(16)
C22 0.011(2) 0.040(3) 0.023(3) 0.0096(19) 0.0015(18) 0.0059(18)
C25 0.021(3) 0.072(4) 0.032(3) 0.026(3) 0.006(2) 0.004(3)
C24 0.013(2) 0.029(2) 0.032(3) -0.0025(19) 0.002(2) 0.0063(16)
C23 0.010(2) 0.043(3) 0.023(2) -0.001(2) 0.0021(18) 0.0093(19)
C26 0.023(3) 0.074(4) 0.045(4) -0.025(3) 0.014(3) 0.007(3)

loop_
_atom_type_symbol
_atom_type_description
_atom_type_scat_dispersion_real
_atom_type_scat_dispersion_imag
_atom_type_scat_source
C C 0.0033 0.0016 'International Tables Vol C Tables 4.2.6.8 and 6.1.1.4'
H H 0.0000 0.0000 'International Tables Vol C Tables 4.2.6.8 and 6.1.1.4'
N N 0.0061 0.0033 'International Tables Vol C Tables 4.2.6.8 and 6.1.1.4'
Si Si 0.0817 0.0704 'International Tables Vol C Tables 4.2.6.8 and 6.1.1.4'
Hf Hf -0.5830 6.1852 'International Tables Vol C Tables 4.2.6.8 and 6.1.1.4'

loop_
_geom_angle_atom_site_label_1
_geom_angle_atom_site_label_2
_geom_angle_atom_site_label_3
_geom_angle
N1 Hf1 C1 120.72(17)
N1 Hf1 C4 125.75(17)
C1 Hf1 C4 81.36(19)
N1 Hf1 C119 72.73(18)
C1 Hf1 C119 130.12(16)
C4 Hf1 C119 132.87(16)
N1 Hf1 C111 93.87(17)
C1 Hf1 C111 96.19(16)
C4 Hf1 C111 135.42(17)
C119 Hf1 C111 34.28(14)
N1 Hf1 C117 92.81(17)
C1 Hf1 C117 139.11(17)
C4 Hf1 C117 98.27(15)
C119 Hf1 C117 34.60(13)
C111 Hf1 C117 55.81(14)
N1 Hf1 C2 105.85(18)
C1 Hf1 C2 35.44(17)
C4 Hf1 C2 62.31(17)
C119 Hf1 C2 162.85(14)
C111 Hf1 C2 131.15(15)
C117 Hf1 C2 158.54(16)
N1 Hf1 C113 125.31(18)
C1 Hf1 C113 85.68(17)
C4 Hf1 C113 103.46(17)
C119 Hf1 C113 55.46(16)
C111 Hf1 C113 32.45(15)
C117 Hf1 C113 54.39(15)
C2 Hf1 C113 118.27(16)
N1 Hf1 C115 124.65(18)
C1 Hf1 C115 107.93(17)
C4 Hf1 C115 84.01(16)
C119 Hf1 C115 55.59(16)
C111 Hf1 C115 54.19(15)
C117 Hf1 C115 32.63(15)
C2 Hf1 C115 129.42(16)
C113 Hf1 C115 32.17(15)
N1 Hf1 C3 108.23(17)
C1 Hf1 C3 62.20(16)
C4 Hf1 C3 34.98(16)
C119 Hf1 C3 165.85(13)
C111 Hf1 C3 154.69(15)
C117 Hf1 C3 132.38(14)
C2 Hf1 C3 31.28(15)
C113 Hf1 C3 126.35(15)
C115 Hf1 C3 117.16(15)
N1 Hf1 Si1 34.27(14)
C1 Hf1 Si1 135.09(13)
C4 Hf1 Si1 141.78(12)
C119 Hf1 Si1 38.46(12)
C111 Hf1 Si1 63.50(11)
C117 Hf1 Si1 63.23(11)
C2 Hf1 Si1 137.68(12)
C113 Hf1 Si1 92.32(11)
C115 Hf1 Si1 92.23(11)
C3 Hf1 Si1 140.99(11)
N2 Hf2 C21 125.1(2)
N2 Hf2 C24 122.5(2)
C21 Hf2 C24 80.8(2)
N2 Hf2 C219 72.2(2)
C21 Hf2 C219 131.56(17)
C24 Hf2 C219 131.84(18)
N2 Hf2 C217 92.7(2)
C21 Hf2 C217 97.26(17)
C24 Hf2 C217 138.4(2)
C219 Hf2 C217 34.33(15)
N2 Hf2 C211 92.7(2)
C21 Hf2 C211 136.26(19)
C24 Hf2 C211 97.79(17)
C219 Hf2 C211 34.19(15)
C217 Hf2 C211 55.63(15)
N2 Hf2 C23 106.5(2)
C21 Hf2 C23 62.64(19)
C24 Hf2 C23 35.21(19)
C219 Hf2 C23 164.15(17)
C217 Hf2 C23 157.78(18)
C211 Hf2 C23 132.25(16)
N2 Hf2 C22 107.5(2)
C21 Hf2 C22 35.40(18)
C24 Hf2 C22 62.31(18)
C219 Hf2 C22 164.15(16)
C217 Hf2 C22 131.65(17)
C211 Hf2 C22 157.01(16)
C23 Hf2 C22 31.70(18)
N2 Hf2 C213 124.8(2)
C21 Hf2 C213 104.0(2)
C24 Hf2 C213 85.43(19)
C219 Hf2 C213 55.85(18)
C217 Hf2 C213 54.50(16)
C211 Hf2 C213 33.06(19)
C23 Hf2 C213 118.29(17)
C22 Hf2 C213 127.55(18)
N2 Hf2 C215 124.8(2)
C21 Hf2 C215 83.59(19)
C24 Hf2 C215 106.5(2)
C219 Hf2 C215 55.97(18)
C217 Hf2 C215 33.04(17)
C211 Hf2 C215 54.62(18)
C23 Hf2 C215 128.57(18)
C22 Hf2 C215 117.18(18)
C213 Hf2 C215 32.14(18)
N2 Hf2 Si2 33.91(17)
C21 Hf2 Si2 140.00(13)
C24 Hf2 Si2 137.52(14)
C219 Hf2 Si2 38.25(14)
C217 Hf2 Si2 63.17(13)
C211 Hf2 Si2 62.82(12)
C23 Hf2 Si2 138.33(14)
C22 Hf2 Si2 139.56(12)
C213 Hf2 Si2 92.36(14)
C215 Hf2 Si2 92.58(13)
N1 Si1 C122 114.5(3)
N1 Si1 C119 95.8(2)
C122 Si1 C119 113.1(2)
N1 Si1 C121 116.7(3)
C122 Si1 C121 104.9(4)
C119 Si1 C121 112.1(2)
N1 Si1 Hf1 43.14(16)
C122 Si1 Hf1 126.3(2)
C119 Si1 Hf1 52.66(15)
C121 Si1 Hf1 128.7(2)
N2 Si2 C221 116.0(3)
N2 Si2 C219 95.7(3)
C221 Si2 C219 112.1(2)
N2 Si2 C222 116.2(3)
C221 Si2 C222 104.9(4)
C219 Si2 C222 112.0(3)
N2 Si2 Hf2 42.89(19)
C221 Si2 Hf2 127.9(2)
C219 Si2 Hf2 52.85(19)
C222 Si2 Hf2 127.2(2)
C131 N1 Si1 123.5(4)
C131 N1 Hf1 133.8(4)
Si1 N1 Hf1 102.6(2)
C231 N2 Si2 123.1(4)
C231 N2 Hf2 133.6(5)
Si2 N2 Hf2 103.2(3)
C113 C111 C119 108.9(4)
C113 C111 C112 124.6(4)
C119 C111 C112 126.5(4)
C113 C111 Hf1 77.2(3)
C119 C111 Hf1 70.7(2)
C112 C111 Hf1 120.1(3)
C111 C113 C115 108.5(3)
C111 C113 C114 126.1(5)
C115 C113 C114 125.3(5)
C111 C113 Hf1 70.3(3)
C115 C113 Hf1 74.1(2)
C114 C113 Hf1 125.0(4)
C117 C115 C113 108.4(3)
C117 C115 C116 125.7(4)
C113 C115 C116 125.8(4)
C117 C115 Hf1 70.1(3)
C113 C115 Hf1 73.7(2)
C116 C115 Hf1 125.3(3)
C115 C117 C119 108.1(4)
C115 C117 C118 125.1(4)
C119 C117 C118 126.8(4)
C115 C117 Hf1 77.3(3)
C119 C117 Hf1 70.5(2)
C118 C117 Hf1 118.8(3)
C111 C119 C117 106.1(4)
C111 C119 Si1 123.3(3)
C117 C119 Si1 121.7(3)
C111 C119 Hf1 75.0(3)
C117 C119 Hf1 74.9(3)
Si1 C119 Hf1 88.88(19)
N1 C131 C132 107.4(5)
N1 C131 C134 113.0(5)
C132 C131 C134 108.7(7)
N1 C131 C133 109.9(5)
C132 C131 C133 111.1(6)
C134 C131 C133 106.9(5)
C3 C4 Hf1 83.9(3)
C2 C3 C4 121.9(4)
C2 C3 C6 122.9(4)
C4 C3 C6 115.1(4)
C2 C3 Hf1 73.6(2)
C4 C3 Hf1 61.1(2)
C6 C3 Hf1 137.7(3)
C2 C1 Hf1 84.1(3)
C3 C2 C1 121.0(4)
C3 C2 C5 122.4(4)
C1 C2 C5 116.5(4)
C3 C2 Hf1 75.1(2)
C1 C2 Hf1 60.5(3)
C5 C2 Hf1 136.3(4)
C213 C211 C219 108.8(4)
C213 C211 C212 123.0(4)
C219 C211 C212 128.1(5)
C213 C211 Hf2 77.0(3)
C219 C211 Hf2 70.9(3)
C212 C211 Hf2 120.2(4)
C215 C213 C211 108.3(4)
C215 C213 C214 126.5(5)
C211 C213 C214 125.0(5)
C215 C213 Hf2 74.3(2)
C211 C213 Hf2 69.9(3)
C214 C213 Hf2 125.4(4)
C213 C215 C217 107.5(4)
C213 C215 C216 126.4(5)
C217 C215 C216 125.9(5)
C213 C215 Hf2 73.6(2)
C217 C215 Hf2 69.5(3)
C216 C215 Hf2 126.1(4)
C215 C217 C219 109.1(4)
C215 C217 C218 123.2(5)
C219 C217 C218 127.7(5)
C215 C217 Hf2 77.4(3)
C219 C217 Hf2 70.9(3)
C218 C217 Hf2 119.3(3)
C211 C219 C217 106.3(5)
C211 C219 Si2 122.0(4)
C217 C219 Si2 122.7(4)
C211 C219 Hf2 75.0(3)
C217 C219 Hf2 74.8(3)
Si2 C219 Hf2 88.9(2)
C236 C231 N2 109.0(8)
N2 C231 C232 109.8(6)
N2 C231 C234 112.6(6)
C232 C231 C234 110.4(8)
N2 C231 C233 109.8(6)
C232 C231 C233 109.5(7)
C234 C231 C233 104.6(7)
C236 C231 C235 113.5(11)
N2 C231 C235 110.5(7)
C236 C231 C237 114.1(13)
N2 C231 C237 110.3(9)
C235 C231 C237 99.1(10)
C22 C21 Hf2 83.5(3)
C23 C22 C21 120.9(4)
C23 C22 C25 123.3(5)
C21 C22 C25 115.7(5)
C23 C22 Hf2 74.0(3)
C21 C22 Hf2 61.1(3)
C25 C22 Hf2 138.4(4)
C23 C24 Hf2 83.4(3)
C22 C23 C24 120.9(4)
C22 C23 C26 121.3(5)
C24 C23 C26 117.8(5)
C22 C23 Hf2 74.3(2)
C24 C23 Hf2 61.4(3)
C26 C23 Hf2 138.3(4)

loop_
_geom_bond_atom_site_label_1
_geom_bond_atom_site_label_2
_geom_bond_distance
Hf1 N1 2.121(5)
Hf1 C1 2.221(5)
Hf1 C4 2.252(5)
Hf1 C119 2.407(5)
Hf1 C111 2.464(4)
Hf1 C117 2.466(4)
Hf1 C2 2.539(5)
Hf1 C113 2.552(5)
Hf1 C115 2.557(5)
Hf1 C3 2.557(5)
Hf1 Si1 3.0274(18)
Hf2 N2 2.110(6)
Hf2 C21 2.239(5)
Hf2 C24 2.240(5)
Hf2 C219 2.407(6)
Hf2 C217 2.458(4)
Hf2 C211 2.460(5)
Hf2 C23 2.536(5)
Hf2 C22 2.539(5)
Hf2 C213 2.552(5)
Hf2 C215 2.561(5)
Hf2 Si2 3.019(2)
Si1 N1 1.747(5)
Si1 C122 1.872(5)
Si1 C119 1.883(5)
Si1 C121 1.893(5)
Si2 N2 1.730(7)
Si2 C221 1.869(5)
Si2 C219 1.869(6)
Si2 C222 1.874(6)
N1 C131 1.488(8)
N2 C231 1.488(9)
C111 C113 1.404(7)
C111 C119 1.437(6)
C111 C112 1.500(6)
C113 C115 1.416(6)
C113 C114 1.500(7)
C115 C117 1.414(7)
C115 C116 1.522(7)
C117 C119 1.450(5)
C117 C118 1.515(6)
C131 C132 1.518(8)
C131 C134 1.521(9)
C131 C133 1.522(8)
C4 C3 1.475(7)
C3 C2 1.374(7)
C3 C6 1.518(7)
C1 C2 1.480(7)
C2 C5 1.519(7)
C211 C213 1.429(8)
C211 C219 1.431(6)
C211 C212 1.502(7)
C213 C215 1.415(8)
C213 C214 1.506(8)
C215 C217 1.431(8)
C215 C216 1.483(8)
C217 C219 1.436(7)
C217 C218 1.495(6)
C231 C236 1.399(17)
C231 C232 1.480(10)
C231 C234 1.562(12)
C231 C233 1.590(12)
C231 C235 1.599(18)
C231 C237 1.62(2)
C21 C22 1.481(7)
C22 C23 1.386(8)
C22 C25 1.523(8)
C24 C23 1.472(8)
C23 C26 1.521(8)

loop_
_geom_torsion_atom_site_label_1
_geom_torsion_atom_site_label_2
_geom_torsion_atom_site_label_3
_geom_torsion_atom_site_label_4
_geom_torsion
C122 Si1 N1 C131 -58.8(4)
C119 Si1 N1 C131 -177.4(4)
C121 Si1 N1 C131 64.3(4)
Hf1 Si1 N1 C131 -176.6(5)
C122 Si1 N1 Hf1 117.8(3)
C119 Si1 N1 Hf1 -0.81(18)
C121 Si1 N1 Hf1 -119.2(3)
C221 Si2 N2 C231 -63.8(5)
C219 Si2 N2 C231 178.2(4)
C222 Si2 N2 C231 60.2(5)
Hf2 Si2 N2 C231 177.6(5)
C221 Si2 N2 Hf2 118.6(3)
C219 Si2 N2 Hf2 0.6(2)
C222 Si2 N2 Hf2 -117.3(3)
C119 C111 C113 C115 -0.6(5)
C112 C111 C113 C115 177.3(4)
Hf1 C111 C113 C115 -64.8(3)
C119 C111 C113 C114 -176.3(5)
C112 C111 C113 C114 1.7(8)
Hf1 C111 C113 C114 119.5(5)
C119 C111 C113 Hf1 64.2(3)
C112 C111 C113 Hf1 -117.9(5)
C111 C113 C115 C117 0.4(5)
C114 C113 C115 C117 176.1(5)
Hf1 C113 C115 C117 -61.9(3)
C111 C113 C115 C116 -175.6(5)
C114 C113 C115 C116 0.1(7)
Hf1 C113 C115 C116 122.1(5)
C111 C113 C115 Hf1 62.3(3)
C114 C113 C115 Hf1 -121.9(5)
C113 C115 C117 C119 0.0(5)
C116 C115 C117 C119 176.0(5)
Hf1 C115 C117 C119 -64.3(3)
C113 C115 C117 C118 -179.3(4)
C116 C115 C117 C118 -3.4(8)
Hf1 C115 C117 C118 116.4(5)
C113 C115 C117 Hf1 64.3(3)
C116 C115 C117 Hf1 -119.8(5)
C113 C111 C119 C117 0.6(6)
C112 C111 C119 C117 -177.3(4)
Hf1 C111 C119 C117 69.0(3)
C113 C111 C119 Si1 -146.9(4)
C112 C111 C119 Si1 35.2(7)
Hf1 C111 C119 Si1 -78.5(3)
C113 C111 C119 Hf1 -68.4(4)
C112 C111 C119 Hf1 113.7(5)
C115 C117 C119 C111 -0.4(5)
C118 C117 C119 C111 179.0(4)
Hf1 C117 C119 C111 -69.1(3)
C115 C117 C119 Si1 147.8(4)
C118 C117 C119 Si1 -32.9(6)
Hf1 C117 C119 Si1 79.0(3)
C115 C117 C119 Hf1 68.8(3)
C118 C117 C119 Hf1 -111.9(5)
N1 Si1 C119 C111 71.9(4)
C122 Si1 C119 C111 -47.8(5)
C121 Si1 C119 C111 -166.2(4)
Hf1 Si1 C119 C111 71.2(4)
N1 Si1 C119 C117 -70.7(4)
C122 Si1 C119 C117 169.6(4)
C121 Si1 C119 C117 51.1(5)
Hf1 Si1 C119 C117 -71.4(4)
N1 Si1 C119 Hf1 0.69(15)
C122 Si1 C119 Hf1 -119.0(3)
C121 Si1 C119 Hf1 122.6(3)
Si1 N1 C131 C132 100.4(6)
Hf1 N1 C131 C132 -75.0(7)
Si1 N1 C131 C134 -19.4(7)
Hf1 N1 C131 C134 165.2(5)
Si1 N1 C131 C133 -138.7(5)
Hf1 N1 C131 C133 46.0(6)
Hf1 C4 C3 C2 43.7(4)
Hf1 C4 C3 C6 -132.4(4)
C4 C3 C2 C1 1.9(7)
C6 C3 C2 C1 177.7(5)
Hf1 C3 C2 C1 41.0(4)
C4 C3 C2 C5 -174.9(5)
C6 C3 C2 C5 1.0(7)
Hf1 C3 C2 C5 -135.8(5)
C4 C3 C2 Hf1 -39.1(4)
C6 C3 C2 Hf1 136.7(5)
Hf1 C1 C2 C3 -46.8(4)
Hf1 C1 C2 C5 130.2(4)
C219 C211 C213 C215 0.6(5)
C212 C211 C213 C215 -177.3(5)
Hf2 C211 C213 C215 64.9(3)
C219 C211 C213 C214 176.0(5)
C212 C211 C213 C214 -2.0(8)
Hf2 C211 C213 C214 -119.8(5)
C219 C211 C213 Hf2 -64.3(4)
C212 C211 C213 Hf2 117.8(5)
C211 C213 C215 C217 -0.5(5)
C214 C213 C215 C217 -175.7(6)
Hf2 C213 C215 C217 61.6(3)
C211 C213 C215 C216 174.9(6)
C214 C213 C215 C216 -0.4(7)
Hf2 C213 C215 C216 -123.0(5)
C211 C213 C215 Hf2 -62.1(3)
C214 C213 C215 Hf2 122.7(5)
C213 C215 C217 C219 0.2(5)
C216 C215 C217 C219 -175.2(5)
Hf2 C215 C217 C219 64.4(4)
C213 C215 C217 C218 178.8(4)
C216 C215 C217 C218 3.4(8)
Hf2 C215 C217 C218 -117.0(5)
C213 C215 C217 Hf2 -64.2(3)
C216 C215 C217 Hf2 120.4(5)
C213 C211 C219 C217 -0.5(6)
C212 C211 C219 C217 177.3(5)
Hf2 C211 C219 C217 -68.8(4)
C213 C211 C219 Si2 147.2(4)
C212 C211 C219 Si2 -34.9(8)
Hf2 C211 C219 Si2 79.0(4)
C213 C211 C219 Hf2 68.3(4)
C212 C211 C219 Hf2 -113.9(5)
C215 C217 C219 C211 0.2(6)
C218 C217 C219 C211 -178.3(4)
Hf2 C217 C219 C211 68.9(4)
C215 C217 C219 Si2 -147.3(4)
C218 C217 C219 Si2 34.2(7)
Hf2 C217 C219 Si2 -78.6(4)
C215 C217 C219 Hf2 -68.7(4)
C218 C217 C219 Hf2 112.8(5)
N2 Si2 C219 C211 -72.0(5)
C221 Si2 C219 C211 166.9(5)
C222 Si2 C219 C211 49.3(6)
Hf2 Si2 C219 C211 -71.4(4)
N2 Si2 C219 C217 70.6(5)
C221 Si2 C219 C217 -50.5(5)
C222 Si2 C219 C217 -168.1(4)
Hf2 Si2 C219 C217 71.1(4)
N2 Si2 C219 Hf2 -0.53(18)
C221 Si2 C219 Hf2 -121.6(3)
C222 Si2 C219 Hf2 120.8(3)
Si2 N2 C231 C236 105.1(11)
Hf2 N2 C231 C236 -78.2(11)
Si2 N2 C231 C232 -101.5(6)
Hf2 N2 C231 C232 75.2(8)
Si2 N2 C231 C234 22.0(8)
Hf2 N2 C231 C234 -161.3(7)
Si2 N2 C231 C233 138.1(6)
Hf2 N2 C231 C233 -45.2(7)
Si2 N2 C231 C235 -129.4(7)
Hf2 N2 C231 C235 47.3(9)
Si2 N2 C231 C237 -20.9(11)
Hf2 N2 C231 C237 155.8(10)
Hf2 C21 C22 C23 -45.8(4)
Hf2 C21 C22 C25 133.0(4)
C21 C22 C23 C24 -0.8(7)
C25 C22 C23 C24 -179.5(6)
Hf2 C22 C23 C24 -41.5(4)
C21 C22 C23 C26 178.2(6)
C25 C22 C23 C26 -0.5(7)
Hf2 C22 C23 C26 137.4(5)
C21 C22 C23 Hf2 40.8(4)
C25 C22 C23 Hf2 -137.9(5)
Hf2 C24 C23 C22 46.7(5)
Hf2 C24 C23 C26 -132.3(5)
